data_4108832
loop_
_publ_author_name
'Pierre Dechambenoit'
'Sylvie Ferlay'
'Nathalie Kyritsakas'
'Mir Wais Hosseini'

_publ_section_title
;
 Molecular Tectonics: Control of Reversible Water Release in Porous
 Charge-Assisted H-Bonded Networks
;
_journal_name_full 'Journal of the American Chemical Society'
_journal_page_first 17106
_journal_page_last 17113
_journal_paper_doi 10.1021/ja806916t
_journal_volume 130
_journal_year 2008
_chemical_formula_moiety '3(C14 H20 N4),2(C6 Cr N6)'
_chemical_formula_sum 'C54 H60 Cr2 N24'
_chemical_formula_weight 1149.26
_chemical_name_systematic
;
 ?
;
_space_group_IT_number 14
_symmetry_cell_setting monoclinic
_symmetry_space_group_name_Hall '-P 2ybc'
_symmetry_space_group_name_H-M 'P 1 21/c 1'
_atom_sites_solution_hydrogens geom
_atom_sites_solution_primary direct
_atom_sites_solution_secondary difmap
_audit_creation_method SHELXL-97
_cell_angle_alpha 90.00
_cell_angle_beta 106.777(3)
_cell_angle_gamma 90.00
_cell_formula_units_Z 2
_cell_length_a 7.2563(3)
_cell_length_b 20.5934(9)
_cell_length_c 21.5442(9)
_cell_measurement_reflns_used 1856
_cell_measurement_temperature 173(2)
_cell_measurement_theta_max 24.07
_cell_measurement_theta_min 2.98
_cell_volume 3082.4(2)
_computing_cell_refinement 'Bruker SMART'
_computing_data_collection 'Bruker SMART'
_computing_data_reduction 'Bruker SAINT'
_computing_molecular_graphics 'Bruker SHELXTL'
_computing_publication_material 'Bruker SHELXTL'
_computing_structure_refinement 'SHELXL-97 (Sheldrick, 1997)'
_computing_structure_solution 'SHELXS-97 (Sheldrick, 1990)'
_diffrn_ambient_temperature 173(2)
_diffrn_measured_fraction_theta_full 0.992
_diffrn_measured_fraction_theta_max 0.992
_diffrn_measurement_device_type 'CCD area detector'
_diffrn_measurement_method 'phi and omega scans'
_diffrn_radiation_monochromator graphite
_diffrn_radiation_source 'fine-focus sealed tube'
_diffrn_radiation_type MoK\a
_diffrn_radiation_wavelength 0.71073
_diffrn_reflns_av_R_equivalents 0.0713
_diffrn_reflns_av_sigmaI/netI 0.0949
_diffrn_reflns_limit_h_max 10
_diffrn_reflns_limit_h_min -10
_diffrn_reflns_limit_k_max 28
_diffrn_reflns_limit_k_min -29
_diffrn_reflns_limit_l_max 30
_diffrn_reflns_limit_l_min -23
_diffrn_reflns_number 24667
_diffrn_reflns_theta_full 29.16
_diffrn_reflns_theta_max 29.16
_diffrn_reflns_theta_min 2.21
_exptl_absorpt_coefficient_mu 0.408
_exptl_absorpt_correction_T_max 0.9839
_exptl_absorpt_correction_T_min 0.9565
_exptl_absorpt_correction_type multi-scan
_exptl_absorpt_process_details sadabs
_exptl_crystal_colour green
_exptl_crystal_density_diffrn 1.238
_exptl_crystal_density_meas ?
_exptl_crystal_description prism
_exptl_crystal_F_000 1200
_exptl_crystal_size_max 0.11
_exptl_crystal_size_mid 0.05
_exptl_crystal_size_min 0.04
_refine_diff_density_max 0.517
_refine_diff_density_min -0.731
_refine_diff_density_rms 0.071
_refine_ls_extinction_method none
_refine_ls_goodness_of_fit_ref 1.027
_refine_ls_hydrogen_treatment constr
_refine_ls_matrix_type full
_refine_ls_number_parameters 361
_refine_ls_number_reflns 8424
_refine_ls_number_restraints 0
_refine_ls_restrained_S_all 1.027
_refine_ls_R_factor_all 0.1183
_refine_ls_R_factor_gt 0.0576
_refine_ls_shift/su_max 0.001
_refine_ls_shift/su_mean 0.000
_refine_ls_structure_factor_coef Fsqd
_refine_ls_weighting_details 'calc w=1/[\s^2^(Fo^2^)+(0.0631P)^2^+0.6646P] where P=(Fo^2^+2Fc^2^)/3'
_refine_ls_weighting_scheme calc
_refine_ls_wR_factor_gt 0.1329
_refine_ls_wR_factor_ref 0.1578
_reflns_number_gt 4778
_reflns_number_total 8424
_reflns_threshold_expression >2sigma(I)
_cod_data_source_file ja806916t_si_002.cif
_cod_data_source_block e1026a
_cod_depositor_comments
;
The following automatic conversions were performed:

'_exptl_crystal_density_meas' value 'none' was changed to '?' - the
value is perceived as not measured.

Automatic conversion script
Id: cif_fix_values 3008 2015-01-20 13:52:24Z robertas 
;
_cod_database_code 4108832

loop_
_symmetry_equiv_pos_as_xyz
'x, y, z'
'-x, y+1/2, -z+1/2'
'-x, -y, -z'
'x, -y-1/2, z-1/2'

loop_
_atom_site_label
_atom_site_type_symbol
_atom_site_fract_x
_atom_site_fract_y
_atom_site_fract_z
_atom_site_U_iso_or_equiv
_atom_site_adp_type
_atom_site_occupancy
_atom_site_symmetry_multiplicity
_atom_site_calc_flag
_atom_site_refinement_flags
C1 C -0.0396(3) 0.81960(12) 0.70015(13) 0.0220(5) Uani 1 1 d .
N1 N 0.0241(3) 0.84741(10) 0.75673(11) 0.0253(5) Uani 1 1 d .
H1 H 0.1474 0.8441 0.7776 0.030 Uiso 1 1 calc R
C2 C -0.0996(4) 0.88393(14) 0.78721(14) 0.0293(6) Uani 1 1 d .
H2A H -0.0251 0.9196 0.8138 0.035 Uiso 1 1 calc R
H2B H -0.1460 0.8549 0.8161 0.035 Uiso 1 1 calc R
C3 C -0.2702(4) 0.91184(14) 0.73547(16) 0.0347(7) Uani 1 1 d .
H3A H -0.2262 0.9474 0.7122 0.042 Uiso 1 1 calc R
H3B H -0.3646 0.9300 0.7560 0.042 Uiso 1 1 calc R
C4 C -0.3648(4) 0.85892(15) 0.68782(15) 0.0338(7) Uani 1 1 d .
H4A H -0.4287 0.8273 0.7094 0.041 Uiso 1 1 calc R
H4B H -0.4640 0.8783 0.6509 0.041 Uiso 1 1 calc R
N2 N -0.2205(3) 0.82564(11) 0.66408(11) 0.0262(5) Uani 1 1 d .
H2 H -0.2549 0.8091 0.6247 0.031 Uiso 1 1 calc R
C5 C 0.0941(3) 0.78041(12) 0.67426(13) 0.0222(5) Uani 1 1 d .
C6 C 0.2102(3) 0.73362(12) 0.71418(13) 0.0237(5) Uani 1 1 d .
H6 H 0.2048 0.7273 0.7573 0.028 Uiso 1 1 calc R
C7 C 0.3341(4) 0.69638(12) 0.68974(14) 0.0250(6) Uani 1 1 d .
H7 H 0.4132 0.6644 0.7164 0.030 Uiso 1 1 calc R
C8 C 0.3426(4) 0.70568(12) 0.62704(13) 0.0229(5) Uani 1 1 d .
C9 C 0.2260(4) 0.75273(13) 0.58708(14) 0.0245(6) Uani 1 1 d .
H9 H 0.2323 0.7593 0.5441 0.029 Uiso 1 1 calc R
C10 C 0.1015(4) 0.78951(13) 0.61118(13) 0.0238(5) Uani 1 1 d .
H10 H 0.0210 0.8211 0.5843 0.029 Uiso 1 1 calc R
C11 C 0.4752(4) 0.66661(12) 0.60083(13) 0.0246(6) Uani 1 1 d .
N3 N 0.6548(3) 0.65881(11) 0.63669(12) 0.0285(5) Uani 1 1 d .
H3 H 0.6897 0.6742 0.6765 0.034 Uiso 1 1 calc R
C12 C 0.7980(4) 0.62525(16) 0.61241(16) 0.0397(8) Uani 1 1 d .
H12A H 0.8948 0.6042 0.6489 0.048 Uiso 1 1 calc R
H12B H 0.8653 0.6570 0.5922 0.048 Uiso 1 1 calc R
C13 C 0.7006(5) 0.57463(16) 0.56315(17) 0.0433(8) Uani 1 1 d .
H13A H 0.6520 0.5390 0.5850 0.052 Uiso 1 1 calc R
H13B H 0.7945 0.5561 0.5426 0.052 Uiso 1 1 calc R
C14 C 0.5347(4) 0.60512(14) 0.51178(15) 0.0346(7) Uani 1 1 d .
H14A H 0.5850 0.6352 0.4847 0.041 Uiso 1 1 calc R
H14B H 0.4590 0.5709 0.4833 0.041 Uiso 1 1 calc R
N4 N 0.4106(3) 0.64086(11) 0.54326(12) 0.0281(5) Uani 1 1 d .
H4 H 0.2877 0.6450 0.5224 0.034 Uiso 1 1 calc R
C15 C 0.1220(3) 0.50714(12) 0.90974(13) 0.0219(5) Uani 1 1 d .
N5 N -0.0174(3) 0.47203(10) 0.92083(12) 0.0284(5) Uani 1 1 d .
H5 H 0.0100 0.4452 0.9541 0.034 Uiso 1 1 calc R
C16 C -0.2153(4) 0.47637(15) 0.87959(16) 0.0368(8) Uani 1 1 d .
H16A H -0.2857 0.5092 0.8974 0.044 Uiso 1 1 calc R
H16B H -0.2800 0.4340 0.8791 0.044 Uiso 1 1 calc R
C17 C -0.2212(4) 0.49466(15) 0.81217(16) 0.0394(7) Uani 1 1 d .
H17A H -0.3556 0.5042 0.7869 0.047 Uiso 1 1 calc R
H17B H -0.1749 0.4578 0.7912 0.047 Uiso 1 1 calc R
C18 C -0.0971(4) 0.55356(13) 0.81213(14) 0.0321(7) Uani 1 1 d .
H18A H -0.0836 0.5603 0.7682 0.039 Uiso 1 1 calc R
H18B H -0.1591 0.5926 0.8240 0.039 Uiso 1 1 calc R
N6 N 0.0938(3) 0.54450(10) 0.85866(11) 0.0248(5) Uani 1 1 d .
H6A H 0.1929 0.5649 0.8520 0.030 Uiso 1 1 calc R
C19 C 0.3179(3) 0.50347(12) 0.95661(12) 0.0207(5) Uani 1 1 d .
C20 C 0.3984(4) 0.44323(12) 0.97802(13) 0.0228(5) Uani 1 1 d .
H20 H 0.3281 0.4046 0.9630 0.027 Uiso 1 1 calc R
C21 C 0.5816(4) 0.43969(12) 1.02135(13) 0.0225(5) Uani 1 1 d .
H21 H 0.6378 0.3987 1.0358 0.027 Uiso 1 1 calc R
Cr1 Cr 0.71077(6) 0.731577(19) 0.89902(2) 0.02151(12) Uani 1 1 d .
C22 C 0.9133(4) 0.80303(13) 0.93896(14) 0.0278(6) Uani 1 1 d .
N7 N 1.0210(4) 0.84273(12) 0.96256(14) 0.0410(7) Uani 1 1 d .
C23 C 0.8997(4) 0.65898(12) 0.94445(13) 0.0228(5) Uani 1 1 d .
N8 N 0.9911(3) 0.61787(11) 0.97447(12) 0.0280(5) Uani 1 1 d .
C24 C 0.6315(3) 0.72985(12) 0.98435(13) 0.0230(5) Uani 1 1 d .
N9 N 0.6075(3) 0.72375(11) 1.03430(12) 0.0294(5) Uani 1 1 d .
C25 C 0.5085(4) 0.65976(13) 0.85934(13) 0.0260(6) Uani 1 1 d .
N10 N 0.4026(4) 0.61908(12) 0.83686(12) 0.0355(6) Uani 1 1 d .
C26 C 0.5206(4) 0.80530(13) 0.85635(14) 0.0282(6) Uani 1 1 d .
N11 N 0.4201(3) 0.84622(12) 0.83124(14) 0.0379(6) Uani 1 1 d .
C27 C 0.7918(4) 0.72242(12) 0.81440(14) 0.0240(6) Uani 1 1 d .
N12 N 0.8188(3) 0.71226(11) 0.76536(12) 0.0297(5) Uani 1 1 d .

loop_
_atom_site_aniso_label
_atom_site_aniso_U_11
_atom_site_aniso_U_22
_atom_site_aniso_U_33
_atom_site_aniso_U_23
_atom_site_aniso_U_13
_atom_site_aniso_U_12
C1 0.0204(12) 0.0276(13) 0.0192(14) 0.0051(10) 0.0076(11) 0.0019(10)
N1 0.0219(11) 0.0330(12) 0.0198(12) 0.0007(9) 0.0043(9) 0.0045(9)
C2 0.0295(14) 0.0353(15) 0.0249(16) -0.0029(12) 0.0104(12) 0.0041(12)
C3 0.0354(16) 0.0353(15) 0.0365(18) 0.0016(13) 0.0156(14) 0.0102(13)
C4 0.0238(13) 0.0491(17) 0.0294(17) 0.0036(13) 0.0088(12) 0.0142(13)
N2 0.0216(11) 0.0380(12) 0.0185(12) 0.0018(10) 0.0048(9) 0.0056(10)
C5 0.0191(12) 0.0298(13) 0.0178(13) 0.0005(10) 0.0058(10) 0.0017(10)
C6 0.0212(12) 0.0310(13) 0.0172(13) 0.0027(11) 0.0028(10) 0.0007(11)
C7 0.0230(12) 0.0297(13) 0.0203(14) 0.0039(11) 0.0030(11) 0.0037(10)
C8 0.0209(12) 0.0283(13) 0.0201(14) -0.0022(11) 0.0068(11) -0.0003(10)
C9 0.0219(12) 0.0315(13) 0.0199(14) 0.0020(10) 0.0057(11) 0.0000(10)
C10 0.0216(12) 0.0302(13) 0.0185(14) 0.0026(10) 0.0039(11) 0.0026(10)
C11 0.0265(13) 0.0246(13) 0.0218(14) 0.0018(10) 0.0055(11) 0.0018(10)
N3 0.0239(11) 0.0384(13) 0.0225(13) -0.0050(10) 0.0055(10) 0.0049(10)
C12 0.0286(15) 0.0538(19) 0.037(2) -0.0105(15) 0.0098(14) 0.0116(14)
C13 0.0426(18) 0.0441(18) 0.043(2) -0.0091(15) 0.0126(16) 0.0131(15)
C14 0.0424(17) 0.0346(15) 0.0267(17) -0.0089(12) 0.0100(14) 0.0041(13)
N4 0.0254(11) 0.0350(12) 0.0237(13) -0.0048(10) 0.0065(10) 0.0033(10)
C15 0.0197(12) 0.0223(12) 0.0222(14) -0.0016(10) 0.0036(11) 0.0009(10)
N5 0.0208(11) 0.0281(11) 0.0323(14) 0.0065(10) 0.0012(10) -0.0028(9)
C16 0.0179(13) 0.0442(17) 0.045(2) 0.0112(15) 0.0040(13) -0.0051(12)
C17 0.0295(15) 0.0436(17) 0.0372(19) 0.0014(14) -0.0030(13) -0.0035(13)
C18 0.0293(14) 0.0355(15) 0.0245(16) 0.0055(12) -0.0032(12) 0.0000(12)
N6 0.0209(11) 0.0292(11) 0.0217(12) 0.0028(9) 0.0020(9) -0.0012(9)
C19 0.0196(11) 0.0243(12) 0.0177(13) 0.0001(10) 0.0048(10) -0.0010(10)
C20 0.0238(12) 0.0239(12) 0.0217(14) 0.0000(10) 0.0083(11) -0.0024(10)
C21 0.0232(12) 0.0250(12) 0.0195(14) 0.0021(10) 0.0067(11) 0.0008(10)
Cr1 0.0207(2) 0.0273(2) 0.0157(2) 0.00234(17) 0.00392(16) -0.00010(17)
C22 0.0276(14) 0.0321(14) 0.0219(15) 0.0068(11) 0.0044(12) 0.0003(11)
N7 0.0357(14) 0.0386(14) 0.0401(17) 0.0051(12) -0.0026(12) -0.0089(12)
C23 0.0228(12) 0.0293(13) 0.0186(14) -0.0019(10) 0.0095(11) -0.0015(10)
N8 0.0261(11) 0.0318(12) 0.0261(13) 0.0007(10) 0.0077(10) 0.0040(10)
C24 0.0213(12) 0.0278(12) 0.0180(13) 0.0007(11) 0.0029(10) 0.0019(10)
N9 0.0285(12) 0.0346(12) 0.0247(13) 0.0008(10) 0.0071(10) 0.0043(10)
C25 0.0246(13) 0.0329(14) 0.0193(14) 0.0073(11) 0.0044(11) 0.0000(11)
N10 0.0359(13) 0.0425(14) 0.0252(14) 0.0056(11) 0.0042(11) -0.0118(12)
C26 0.0245(13) 0.0357(15) 0.0224(15) -0.0015(12) 0.0033(12) -0.0020(11)
N11 0.0304(13) 0.0407(14) 0.0372(16) 0.0040(12) 0.0009(12) 0.0054(11)
C27 0.0217(12) 0.0247(13) 0.0239(15) 0.0038(11) 0.0041(11) -0.0032(10)
N12 0.0331(13) 0.0357(12) 0.0221(13) 0.0019(10) 0.0107(11) -0.0009(10)

loop_
_atom_type_symbol
_atom_type_description
_atom_type_scat_dispersion_real
_atom_type_scat_dispersion_imag
_atom_type_scat_source
C C 0.0033 0.0016 'International Tables Vol C Tables 4.2.6.8 and 6.1.1.4'
Cr Cr 0.3209 0.6236 'International Tables Vol C Tables 4.2.6.8 and 6.1.1.4'
N N 0.0061 0.0033 'International Tables Vol C Tables 4.2.6.8 and 6.1.1.4'
H H 0.0000 0.0000 'International Tables Vol C Tables 4.2.6.8 and 6.1.1.4'

loop_
_geom_angle_atom_site_label_1
_geom_angle_atom_site_label_2
_geom_angle_atom_site_label_3
_geom_angle
_geom_angle_site_symmetry_1
_geom_angle_site_symmetry_3
N1 C1 N2 122.1(2) . .
N1 C1 C5 119.6(2) . .
N2 C1 C5 118.3(2) . .
C1 N1 C2 123.1(2) . .
C1 N1 H1 118.4 . .
C2 N1 H1 118.4 . .
N1 C2 C3 109.9(2) . .
N1 C2 H2A 109.7 . .
C3 C2 H2A 109.7 . .
N1 C2 H2B 109.7 . .
C3 C2 H2B 109.7 . .
H2A C2 H2B 108.2 . .
C2 C3 C4 109.8(2) . .
C2 C3 H3A 109.7 . .
C4 C3 H3A 109.7 . .
C2 C3 H3B 109.7 . .
C4 C3 H3B 109.7 . .
H3A C3 H3B 108.2 . .
N2 C4 C3 110.1(2) . .
N2 C4 H4A 109.6 . .
C3 C4 H4A 109.6 . .
N2 C4 H4B 109.6 . .
C3 C4 H4B 109.6 . .
H4A C4 H4B 108.2 . .
C1 N2 C4 121.8(2) . .
C1 N2 H2 119.1 . .
C4 N2 H2 119.1 . .
C10 C5 C6 120.5(2) . .
C10 C5 C1 120.5(2) . .
C6 C5 C1 119.0(2) . .
C7 C6 C5 119.0(3) . .
C7 C6 H6 120.5 . .
C5 C6 H6 120.5 . .
C8 C7 C6 120.5(2) . .
C8 C7 H7 119.7 . .
C6 C7 H7 119.7 . .
C7 C8 C9 120.3(2) . .
C7 C8 C11 120.8(2) . .
C9 C8 C11 118.8(2) . .
C10 C9 C8 119.2(3) . .
C10 C9 H9 120.4 . .
C8 C9 H9 120.4 . .
C5 C10 C9 120.3(2) . .
C5 C10 H10 119.8 . .
C9 C10 H10 119.8 . .
N4 C11 N3 122.0(2) . .
N4 C11 C8 119.2(2) . .
N3 C11 C8 118.8(2) . .
C11 N3 C12 122.1(2) . .
C11 N3 H3 119.0 . .
C12 N3 H3 119.0 . .
N3 C12 C13 109.9(2) . .
N3 C12 H12A 109.7 . .
C13 C12 H12A 109.7 . .
N3 C12 H12B 109.7 . .
C13 C12 H12B 109.7 . .
H12A C12 H12B 108.2 . .
C12 C13 C14 109.8(3) . .
C12 C13 H13A 109.7 . .
C14 C13 H13A 109.7 . .
C12 C13 H13B 109.7 . .
C14 C13 H13B 109.7 . .
H13A C13 H13B 108.2 . .
N4 C14 C13 109.5(2) . .
N4 C14 H14A 109.8 . .
C13 C14 H14A 109.8 . .
N4 C14 H14B 109.8 . .
C13 C14 H14B 109.8 . .
H14A C14 H14B 108.2 . .
C11 N4 C14 122.8(2) . .
C11 N4 H4 118.6 . .
C14 N4 H4 118.6 . .
N6 C15 N5 122.1(2) . .
N6 C15 C19 119.1(2) . .
N5 C15 C19 118.7(2) . .
C15 N5 C16 121.9(2) . .
C15 N5 H5 119.1 . .
C16 N5 H5 119.1 . .
N5 C16 C17 110.9(2) . .
N5 C16 H16A 109.5 . .
C17 C16 H16A 109.5 . .
N5 C16 H16B 109.5 . .
C17 C16 H16B 109.5 . .
H16A C16 H16B 108.1 . .
C16 C17 C18 110.7(3) . .
C16 C17 H17A 109.5 . .
C18 C17 H17A 109.5 . .
C16 C17 H17B 109.5 . .
C18 C17 H17B 109.5 . .
H17A C17 H17B 108.1 . .
N6 C18 C17 110.0(2) . .
N6 C18 H18A 109.7 . .
C17 C18 H18A 109.7 . .
N6 C18 H18B 109.7 . .
C17 C18 H18B 109.7 . .
H18A C18 H18B 108.2 . .
C15 N6 C18 122.4(2) . .
C15 N6 H6A 118.8 . .
C18 N6 H6A 118.8 . .
C21 C19 C20 120.6(2) 3_667 .
C21 C19 C15 119.6(2) 3_667 .
C20 C19 C15 119.8(2) . .
C21 C20 C19 119.9(2) . .
C21 C20 H20 120.1 . .
C19 C20 H20 120.1 . .
C20 C21 C19 119.5(2) . 3_667
C20 C21 H21 120.3 . .
C19 C21 H21 120.3 3_667 .
C23 Cr1 C24 83.34(10) . .
C23 Cr1 C26 178.15(11) . .
C24 Cr1 C26 94.92(11) . .
C23 Cr1 C27 91.88(10) . .
C24 Cr1 C27 173.80(10) . .
C26 Cr1 C27 89.90(11) . .
C23 Cr1 C22 91.31(10) . .
C24 Cr1 C22 89.37(11) . .
C26 Cr1 C22 88.05(10) . .
C27 Cr1 C22 94.69(11) . .
C23 Cr1 C25 88.47(10) . .
C24 Cr1 C25 90.50(11) . .
C26 Cr1 C25 92.16(10) . .
C27 Cr1 C25 85.41(10) . .
C22 Cr1 C25 179.76(12) . .
N7 C22 Cr1 177.5(3) . .
N8 C23 Cr1 171.9(2) . .
N9 C24 Cr1 171.3(2) . .
N10 C25 Cr1 177.4(3) . .
N11 C26 Cr1 177.3(3) . .
N12 C27 Cr1 171.9(2) . .

loop_
_geom_bond_atom_site_label_1
_geom_bond_atom_site_label_2
_geom_bond_distance
_geom_bond_site_symmetry_2
C1 N1 1.305(3) .
C1 N2 1.324(3) .
C1 C5 1.489(3) .
N1 C2 1.464(3) .
N1 H1 0.8800 .
C2 C3 1.519(4) .
C2 H2A 0.9900 .
C2 H2B 0.9900 .
C3 C4 1.519(4) .
C3 H3A 0.9900 .
C3 H3B 0.9900 .
C4 N2 1.461(3) .
C4 H4A 0.9900 .
C4 H4B 0.9900 .
N2 H2 0.8800 .
C5 C10 1.388(4) .
C5 C6 1.400(3) .
C6 C7 1.395(4) .
C6 H6 0.9500 .
C7 C8 1.383(4) .
C7 H7 0.9500 .
C8 C9 1.405(4) .
C8 C11 1.485(4) .
C9 C10 1.389(4) .
C9 H9 0.9500 .
C10 H10 0.9500 .
C11 N4 1.305(3) .
C11 N3 1.319(3) .
N3 C12 1.465(3) .
N3 H3 0.8800 .
C12 C13 1.510(4) .
C12 H12A 0.9900 .
C12 H12B 0.9900 .
C13 C14 1.516(4) .
C13 H13A 0.9900 .
C13 H13B 0.9900 .
C14 N4 1.471(3) .
C14 H14A 0.9900 .
C14 H14B 0.9900 .
N4 H4 0.8800 .
C15 N6 1.310(3) .
C15 N5 1.320(3) .
C15 C19 1.489(3) .
N5 C16 1.457(3) .
N5 H5 0.8800 .
C16 C17 1.489(4) .
C16 H16A 0.9900 .
C16 H16B 0.9900 .
C17 C18 1.511(4) .
C17 H17A 0.9900 .
C17 H17B 0.9900 .
C18 N6 1.469(3) .
C18 H18A 0.9900 .
C18 H18B 0.9900 .
N6 H6A 0.8800 .
C19 C21 1.388(3) 3_667
C19 C20 1.392(3) .
C20 C21 1.388(4) .
C20 H20 0.9500 .
C21 C19 1.388(3) 3_667
C21 H21 0.9500 .
Cr1 C23 2.073(3) .
Cr1 C24 2.079(3) .
Cr1 C26 2.079(3) .
Cr1 C27 2.079(3) .
Cr1 C22 2.082(3) .
Cr1 C25 2.085(3) .
C22 N7 1.144(3) .
C23 N8 1.152(3) .
C24 N9 1.146(3) .
C25 N10 1.145(3) .
C26 N11 1.143(3) .
C27 N12 1.148(3) .
